data_6000012
loop_
_publ_author_name
'Christensen, A. N.'
'Hewat, A. W.'

_publ_section_title
;
 A crystal structure determination of PbSO from X-ray and neutron powder
 diffraction data
;
_journal_name_full 'Acta Chemica Scandinavica'
_journal_page_first 688
_journal_page_last 691
_journal_paper_doi 10.3891/acta.chem.scand.44-0688
_journal_volume 44
_journal_year 1990
_chemical_formula_sum 'O Pb S'
_space_group_name_H-M_alt 'P n m a'
_cell_angle_alpha 90.000
_cell_angle_beta 90.000
_cell_angle_gamma 90.000
_cell_length_a 7.9250
_cell_length_b 5.4850
_cell_length_c 6.8160
_cell_volume 296.28
_cod_database_code 6000012

loop_
_atom_site_label
_atom_site_fract_x
_atom_site_fract_y
_atom_site_fract_z
? ? ? ?
